data_2236053
loop_
_publ_author_name
'Zhao, Pei-Hua'
'Hao, Er-Jun'
'Liu, Ya-Qing'
'Zhao, Gui-Zhe'

_publ_section_title
;
 (<i>E</i>)-1-Phenyl-3-[4-(trifluoromethyl)phenyl]prop-2-en-1-one
;
_journal_coeditor_code AA2055
_journal_issue 9
_journal_name_full 'Acta Crystallographica Section E'
_journal_page_first o2750
_journal_paper_doi 10.1107/S1600536812035763
_journal_volume 68
_journal_year 2012
_chemical_formula_iupac 'C16 H11 F3 O'
_chemical_formula_moiety 'C16 H11 F3 O'
_chemical_formula_sum 'C16 H11 F3 O'
_chemical_formula_weight 276.25
_chemical_name_systematic
;
(<i>E</i>)-1-Phenyl-3-[4-(trifluoromethyl)phenyl]prop-2-en-1-one
;
_space_group_IT_number 14
_symmetry_cell_setting monoclinic
_symmetry_space_group_name_Hall '-P 2ybc'
_symmetry_space_group_name_H-M 'P 1 21/c 1'
_atom_sites_solution_hydrogens geom
_atom_sites_solution_primary direct
_atom_sites_solution_secondary difmap
_cell_angle_alpha 90.00
_cell_angle_beta 92.8540(10)
_cell_angle_gamma 90.00
_cell_formula_units_Z 4
_cell_length_a 14.7469(5)
_cell_length_b 14.5697(4)
_cell_length_c 5.8430(2)
_cell_measurement_reflns_used 4102
_cell_measurement_temperature 113(2)
_cell_measurement_theta_max 28.0
_cell_measurement_theta_min 2.0
_cell_volume 1253.86(7)
_computing_cell_refinement 'CrystalClear (Rigaku/MSC, 2005)'
_computing_data_collection 'CrystalClear (Rigaku/MSC, 2005)'
_computing_data_reduction 'CrystalClear (Rigaku/MSC, 2005)'
_computing_molecular_graphics 'SHELXTL (Sheldrick, 2008)'
_computing_publication_material 'CrystalStructure (Rigaku/MSC, 2005)'
_computing_structure_refinement 'SHELXL97 (Sheldrick, 2008)'
_computing_structure_solution 'SHELXS97 (Sheldrick, 2008)'
_diffrn_ambient_temperature 113(2)
_diffrn_detector_area_resol_mean 14.22
_diffrn_measured_fraction_theta_full 0.998
_diffrn_measured_fraction_theta_max 0.998
_diffrn_measurement_device_type 'Rigaku Saturn724 CCD'
_diffrn_measurement_method '\w and \f scans'
_diffrn_radiation_monochromator multilayer
_diffrn_radiation_source 'rotating anode'
_diffrn_radiation_type MoK\a
_diffrn_radiation_wavelength 0.71073
_diffrn_reflns_av_R_equivalents 0.0491
_diffrn_reflns_av_sigmaI/netI 0.0491
_diffrn_reflns_limit_h_max 19
_diffrn_reflns_limit_h_min -19
_diffrn_reflns_limit_k_max 19
_diffrn_reflns_limit_k_min -14
_diffrn_reflns_limit_l_max 7
_diffrn_reflns_limit_l_min -7
_diffrn_reflns_number 12984
_diffrn_reflns_theta_full 27.93
_diffrn_reflns_theta_max 27.93
_diffrn_reflns_theta_min 1.97
_diffrn_standards_decay_% 0
_diffrn_standards_interval_count 0
_diffrn_standards_interval_time 0
_diffrn_standards_number 0
_exptl_absorpt_coefficient_mu 0.121
_exptl_absorpt_correction_T_max 0.9904
_exptl_absorpt_correction_T_min 0.9763
_exptl_absorpt_correction_type multi-scan
_exptl_absorpt_process_details '(CrystalClear; Rigaku/MSC, 2005)'
_exptl_crystal_colour colorless
_exptl_crystal_density_diffrn 1.463
_exptl_crystal_density_method 'not measured'
_exptl_crystal_description prism
_exptl_crystal_F_000 568
_exptl_crystal_size_max 0.20
_exptl_crystal_size_mid 0.18
_exptl_crystal_size_min 0.08
_refine_diff_density_max 0.221
_refine_diff_density_min -0.267
_refine_ls_extinction_method none
_refine_ls_goodness_of_fit_ref 1.117
_refine_ls_hydrogen_treatment constr
_refine_ls_matrix_type full
_refine_ls_number_parameters 181
_refine_ls_number_reflns 3005
_refine_ls_number_restraints 0
_refine_ls_restrained_S_all 1.117
_refine_ls_R_factor_all 0.0542
_refine_ls_R_factor_gt 0.0356
_refine_ls_shift/su_max 0.001
_refine_ls_shift/su_mean 0.000
_refine_ls_structure_factor_coef Fsqd
_refine_ls_weighting_details 'calc w=1/[\s^2^(Fo^2^)+(0.0283P)^2^+0.0000P] where P=(Fo^2^+2Fc^2^)/3'
_refine_ls_weighting_scheme calc
_refine_ls_wR_factor_gt 0.0730
_refine_ls_wR_factor_ref 0.0777
_reflns_number_gt 2037
_reflns_number_total 3005
_reflns_threshold_expression I>2sigma(I)
_cod_data_source_file aa2055.cif
_cod_data_source_block I
_cod_original_sg_symbol_H-M 'P 21/c'
_cod_database_code 2236053
_cod_database_fobs_code 2236053

loop_
_symmetry_equiv_pos_as_xyz
'x, y, z'
'-x, y+1/2, -z+1/2'
'-x, -y, -z'
'x, -y-1/2, z-1/2'

loop_
_atom_site_type_symbol
_atom_site_label
_atom_site_fract_x
_atom_site_fract_y
_atom_site_fract_z
_atom_site_U_iso_or_equiv
_atom_site_adp_type
_atom_site_calc_flag
_atom_site_refinement_flags
_atom_site_occupancy
_atom_site_symmetry_multiplicity
F F1 1.01951(5) 0.12265(5) 1.04772(13) 0.0377(2) Uani d . 1 1
F F2 0.95432(5) 0.05980(5) 1.32422(13) 0.0375(2) Uani d . 1 1
F F3 0.95565(5) 0.20580(5) 1.29461(15) 0.0493(3) Uani d . 1 1
O O1 0.47484(6) 0.13892(6) 0.27878(15) 0.0329(2) Uani d . 1 1
C C1 0.29314(8) 0.16320(7) 0.3888(2) 0.0215(3) Uani d . 1 1
H H1 0.3095 0.1866 0.2449 0.026 Uiso calc R 1 1
C C2 0.20299(9) 0.16081(7) 0.4417(2) 0.0243(3) Uani d . 1 1
H H2 0.1576 0.1834 0.3353 0.029 Uiso calc R 1 1
C C3 0.17888(9) 0.12555(8) 0.6496(2) 0.0249(3) Uani d . 1 1
H H3 0.1168 0.1235 0.6851 0.030 Uiso calc R 1 1
C C4 0.24500(8) 0.09312(8) 0.8068(2) 0.0251(3) Uani d . 1 1
H H4 0.2280 0.0684 0.9489 0.030 Uiso calc R 1 1
C C5 0.33571(8) 0.09691(8) 0.7565(2) 0.0225(3) Uani d . 1 1
H H5 0.3811 0.0761 0.8655 0.027 Uiso calc R 1 1
C C6 0.36044(8) 0.13127(7) 0.5461(2) 0.0198(3) Uani d . 1 1
C C7 0.45675(8) 0.13432(8) 0.4807(2) 0.0220(3) Uani d . 1 1
C C8 0.52985(8) 0.13323(8) 0.6661(2) 0.0230(3) Uani d . 1 1
H H8 0.5162 0.1474 0.8193 0.028 Uiso calc R 1 1
C C9 0.61401(8) 0.11232(7) 0.6158(2) 0.0207(3) Uani d . 1 1
H H9 0.6223 0.0939 0.4623 0.025 Uiso calc R 1 1
C C10 0.69610(8) 0.11424(7) 0.7696(2) 0.0188(3) Uani d . 1 1
C C11 0.77584(8) 0.07768(7) 0.6888(2) 0.0202(3) Uani d . 1 1
H H11 0.7745 0.0490 0.5426 0.024 Uiso calc R 1 1
C C12 0.85708(8) 0.08253(8) 0.8182(2) 0.0211(3) Uani d . 1 1
H H12 0.9109 0.0571 0.7615 0.025 Uiso calc R 1 1
C C13 0.85929(8) 0.12479(7) 1.0312(2) 0.0185(3) Uani d . 1 1
C C14 0.78038(8) 0.16112(7) 1.1158(2) 0.0202(3) Uani d . 1 1
H H14 0.7820 0.1899 1.2619 0.024 Uiso calc R 1 1
C C15 0.69934(8) 0.15519(7) 0.9860(2) 0.0205(3) Uani d . 1 1
H H15 0.6453 0.1793 1.0449 0.025 Uiso calc R 1 1
C C16 0.94629(8) 0.12902(8) 1.1725(2) 0.0234(3) Uani d . 1 1

loop_
_atom_site_aniso_label
_atom_site_aniso_U_11
_atom_site_aniso_U_22
_atom_site_aniso_U_33
_atom_site_aniso_U_12
_atom_site_aniso_U_13
_atom_site_aniso_U_23
F1 0.0177(4) 0.0663(5) 0.0293(5) -0.0017(4) 0.0027(3) 0.0043(4)
F2 0.0314(5) 0.0496(5) 0.0311(5) 0.0037(3) -0.0037(4) 0.0171(4)
F3 0.0378(5) 0.0427(5) 0.0648(6) 0.0105(4) -0.0231(5) -0.0281(4)
O1 0.0250(5) 0.0531(6) 0.0208(5) -0.0003(4) 0.0020(4) 0.0019(4)
C1 0.0247(7) 0.0216(6) 0.0180(7) -0.0040(5) -0.0002(5) 0.0000(5)
C2 0.0216(7) 0.0227(7) 0.0282(8) -0.0008(5) -0.0028(6) -0.0013(5)
C3 0.0217(7) 0.0240(7) 0.0291(7) -0.0045(5) 0.0044(6) -0.0065(6)
C4 0.0313(7) 0.0248(7) 0.0198(7) -0.0074(6) 0.0059(6) -0.0031(5)
C5 0.0254(7) 0.0224(6) 0.0193(7) -0.0015(5) -0.0023(5) 0.0004(5)
C6 0.0206(6) 0.0190(6) 0.0198(7) -0.0023(5) 0.0000(5) -0.0023(5)
C7 0.0222(7) 0.0229(6) 0.0209(7) 0.0002(5) 0.0010(5) 0.0009(5)
C8 0.0234(7) 0.0259(7) 0.0197(7) -0.0017(5) 0.0008(5) -0.0011(5)
C9 0.0239(7) 0.0195(6) 0.0188(7) -0.0013(5) 0.0008(5) -0.0010(5)
C10 0.0206(6) 0.0157(6) 0.0201(7) -0.0012(5) 0.0013(5) 0.0026(5)
C11 0.0248(7) 0.0194(6) 0.0165(6) 0.0011(5) 0.0025(5) -0.0007(5)
C12 0.0201(6) 0.0223(6) 0.0211(7) 0.0033(5) 0.0042(5) 0.0007(5)
C13 0.0197(6) 0.0174(6) 0.0183(6) 0.0006(5) 0.0003(5) 0.0029(5)
C14 0.0238(7) 0.0199(6) 0.0170(6) 0.0020(5) 0.0020(5) -0.0013(5)
C15 0.0199(7) 0.0208(6) 0.0211(7) 0.0031(5) 0.0048(5) 0.0005(5)
C16 0.0224(7) 0.0255(7) 0.0226(7) 0.0032(5) 0.0027(5) -0.0010(6)

loop_
_atom_type_symbol
_atom_type_description
_atom_type_scat_dispersion_real
_atom_type_scat_dispersion_imag
_atom_type_scat_source
C C 0.0033 0.0016 'International Tables Vol C Tables 4.2.6.8 and 6.1.1.4'
H H 0.0000 0.0000 'International Tables Vol C Tables 4.2.6.8 and 6.1.1.4'
O O 0.0106 0.0060 'International Tables Vol C Tables 4.2.6.8 and 6.1.1.4'
F F 0.0171 0.0103 'International Tables Vol C Tables 4.2.6.8 and 6.1.1.4'

loop_
_geom_angle_atom_site_label_1
_geom_angle_atom_site_label_2
_geom_angle_atom_site_label_3
_geom_angle
C2 C1 C6 120.29(12)
C2 C1 H1 119.9
C6 C1 H1 119.9
C1 C2 C3 119.95(12)
C1 C2 H2 120.0
C3 C2 H2 120.0
C2 C3 C4 120.34(12)
C2 C3 H3 119.8
C4 C3 H3 119.8
C5 C4 C3 119.98(12)
C5 C4 H4 120.0
C3 C4 H4 120.0
C4 C5 C6 119.99(11)
C4 C5 H5 120.0
C6 C5 H5 120.0
C5 C6 C1 119.43(11)
C5 C6 C7 122.13(11)
C1 C6 C7 118.44(11)
O1 C7 C8 121.12(11)
O1 C7 C6 120.32(11)
C8 C7 C6 118.56(11)
C9 C8 C7 119.56(11)
C9 C8 H8 120.2
C7 C8 H8 120.2
C8 C9 C10 127.71(12)
C8 C9 H9 116.1
C10 C9 H9 116.1
C11 C10 C15 118.58(11)
C11 C10 C9 117.90(11)
C15 C10 C9 123.42(11)
C12 C11 C10 121.06(11)
C12 C11 H11 119.5
C10 C11 H11 119.5
C11 C12 C13 119.55(11)
C11 C12 H12 120.2
C13 C12 H12 120.2
C12 C13 C14 120.32(11)
C12 C13 C16 119.73(11)
C14 C13 C16 119.94(11)
C15 C14 C13 119.70(11)
C15 C14 H14 120.1
C13 C14 H14 120.1
C14 C15 C10 120.78(11)
C14 C15 H15 119.6
C10 C15 H15 119.6
F3 C16 F1 106.62(10)
F3 C16 F2 105.91(10)
F1 C16 F2 105.12(9)
F3 C16 C13 113.26(10)
F1 C16 C13 113.02(10)
F2 C16 C13 112.27(10)

loop_
_geom_bond_atom_site_label_1
_geom_bond_atom_site_label_2
_geom_bond_distance
F1 C16 1.3361(14)
F2 C16 1.3439(14)
F3 C16 1.3301(14)
O1 C7 1.2244(14)
C1 C2 1.3802(17)
C1 C6 1.3981(16)
C1 H1 0.9500
C2 C3 1.3815(17)
C2 H2 0.9500
C3 C4 1.3889(17)
C3 H3 0.9500
C4 C5 1.3850(16)
C4 H4 0.9500
C5 C6 1.3929(16)
C5 H5 0.9500
C6 C7 1.4897(16)
C7 C8 1.4896(16)
C8 C9 1.3249(16)
C8 H8 0.9500
C9 C10 1.4715(16)
C9 H9 0.9500
C10 C11 1.3946(16)
C10 C15 1.3967(16)
C11 C12 1.3866(16)
C11 H11 0.9500
C12 C13 1.3874(16)
C12 H12 0.9500
C13 C14 1.3914(15)
C13 C16 1.4920(16)
C14 C15 1.3860(16)
C14 H14 0.9500
C15 H15 0.9500

loop_
_geom_torsion_atom_site_label_1
_geom_torsion_atom_site_label_2
_geom_torsion_atom_site_label_3
_geom_torsion_atom_site_label_4
_geom_torsion
C6 C1 C2 C3 -0.92(17)
C1 C2 C3 C4 0.55(17)
C2 C3 C4 C5 0.65(17)
C3 C4 C5 C6 -1.48(17)
C4 C5 C6 C1 1.10(17)
C4 C5 C6 C7 -178.18(10)
C2 C1 C6 C5 0.10(17)
C2 C1 C6 C7 179.41(10)
C5 C6 C7 O1 158.69(12)
C1 C6 C7 O1 -20.61(16)
C5 C6 C7 C8 -22.32(16)
C1 C6 C7 C8 158.38(10)
O1 C7 C8 C9 -18.27(17)
C6 C7 C8 C9 162.75(11)
C7 C8 C9 C10 175.00(10)
C8 C9 C10 C11 171.53(11)
C8 C9 C10 C15 -12.17(19)
C15 C10 C11 C12 -0.73(17)
C9 C10 C11 C12 175.76(10)
C10 C11 C12 C13 -0.31(17)
C11 C12 C13 C14 0.78(17)
C11 C12 C13 C16 179.16(10)
C12 C13 C14 C15 -0.18(17)
C16 C13 C14 C15 -178.57(10)
C13 C14 C15 C10 -0.88(16)
C11 C10 C15 C14 1.33(16)
C9 C10 C15 C14 -174.95(10)
C12 C13 C16 F3 145.25(11)
C14 C13 C16 F3 -36.36(16)
C12 C13 C16 F1 23.86(15)
C14 C13 C16 F1 -157.75(10)
C12 C13 C16 F2 -94.84(13)
C14 C13 C16 F2 83.55(13)

loop_
_cod_related_entry_id
_cod_related_entry_database
_cod_related_entry_code
1 ChemSpider 4799256
